data_7042325
loop_
_publ_author_name
'Zhang, Lei'
'Hou, Guohua'
'Zi, Guofu'
'Ding, Wanjian'
'Walter, Marc D.'

_publ_section_title
;
 Preparation of a uranium metallacyclocumulene and its reactivity towards
 unsaturated organic molecules.
;
_journal_issue 11
_journal_name_full 'Dalton transactions (Cambridge, England : 2003)'
_journal_page_first 3716
_journal_page_last 3728
_journal_paper_doi 10.1039/c7dt00396j
_journal_volume 46
_journal_year 2017
_chemical_formula_moiety 'C58 H68 N2 U, C6 H14'
_chemical_formula_sum 'C64 H82 N2 U'
_chemical_formula_weight 1117.34
_space_group_crystal_system triclinic
_space_group_IT_number 2
_space_group_name_Hall '-P 1'
_space_group_name_H-M_alt 'P -1'
_symmetry_space_group_name_Hall '-P 1'
_symmetry_space_group_name_H-M 'P -1'
_atom_sites_solution_hydrogens geom
_audit_block_doi 10.5517/ccdc.csd.cc1nbcn0
_audit_creation_date 2017-01-17
_audit_creation_method
;
Olex2 1.2
(compiled 2015.09.30 svn.r3233 for OlexSys, GUI svn.r5103)
;
_audit_update_record
;
2017-01-24 deposited with the CCDC.
2017-02-28 downloaded from the CCDC.
;
_cell_angle_alpha 76.408(3)
_cell_angle_beta 88.112(3)
_cell_angle_gamma 86.399(3)
_cell_formula_units_Z 2
_cell_length_a 10.9194(4)
_cell_length_b 14.2942(5)
_cell_length_c 18.0576(5)
_cell_measurement_reflns_used 11002
_cell_measurement_temperature 100.00(10)
_cell_measurement_theta_max 29.0830
_cell_measurement_theta_min 3.9300
_cell_volume 2733.68(16)
_computing_cell_refinement 'CrysAlisPro 1.171.39.6a (Rigaku OD, 2015)'
_computing_data_collection 'CrysAlisPro 1.171.39.6a (Rigaku OD, 2015)'
_computing_data_reduction 'CrysAlisPro 1.171.39.6a (Rigaku OD, 2015)'
_computing_molecular_graphics 'Olex2 (Dolomanov et al., 2009)'
_computing_publication_material 'Olex2 (Dolomanov et al., 2009)'
_computing_structure_refinement 'ShelXL (Sheldrick, 2015)'
_computing_structure_solution 'ShelXT (Sheldrick, 2015)'
_diffrn_ambient_environment N~2~
_diffrn_ambient_temperature 100.00(10)
_diffrn_detector 'CCD plate'
_diffrn_detector_area_resol_mean 5.3127
_diffrn_detector_type AtlasS2
_diffrn_measured_fraction_theta_full 0.998
_diffrn_measured_fraction_theta_max 0.821
_diffrn_measurement_details
;
List of Runs (angles in degrees, time in seconds):

  # Type    Start    End  Width  t~exp~   \w     \q     \k     \f   Frames
#--------------------------------------------------------------------------
  1  \w    -16.00  11.00   1.00    8.00    --   12.76 -37.00  30.00   27
  2  \w    -19.00  23.00   1.00    8.00    --  -11.04 -99.00-120.00   42
  3  \w    -47.00  39.00   1.00    8.00    --   12.76 -77.00-120.00   86
  4  \w    -12.00  78.00   1.00    8.00    --   12.76  37.00-180.00   90
  5  \w    -15.00  87.00   1.00    8.00    --   12.76  77.00   0.00  102
;
_diffrn_measurement_device 'four-circle diffractometer'
_diffrn_measurement_device_type 'SuperNova, Dual, Cu at home/near, AtlasS2'
_diffrn_measurement_method '\w scans'
_diffrn_orient_matrix_type 'CrysAlisPro convention (1999,Acta A55,543-557)'
_diffrn_orient_matrix_UB_11 -0.0574535000
_diffrn_orient_matrix_UB_12 0.0203883000
_diffrn_orient_matrix_UB_13 0.0097174000
_diffrn_orient_matrix_UB_21 -0.0114694000
_diffrn_orient_matrix_UB_22 0.0196594000
_diffrn_orient_matrix_UB_23 -0.0391779000
_diffrn_orient_matrix_UB_31 -0.0283785000
_diffrn_orient_matrix_UB_32 -0.0425735000
_diffrn_orient_matrix_UB_33 -0.0021001000
_diffrn_radiation_monochromator mirror
_diffrn_radiation_probe x-ray
_diffrn_radiation_type MoK\a
_diffrn_radiation_wavelength 0.71073
_diffrn_reflns_av_R_equivalents 0.0436
_diffrn_reflns_av_unetI/netI 0.0737
_diffrn_reflns_Laue_measured_fraction_full 0.998
_diffrn_reflns_Laue_measured_fraction_max 0.821
_diffrn_reflns_limit_h_max 13
_diffrn_reflns_limit_h_min -14
_diffrn_reflns_limit_k_max 19
_diffrn_reflns_limit_k_min -20
_diffrn_reflns_limit_l_max 23
_diffrn_reflns_limit_l_min -20
_diffrn_reflns_number 25416
_diffrn_reflns_point_group_measured_fraction_full 0.998
_diffrn_reflns_point_group_measured_fraction_max 0.821
_diffrn_reflns_theta_full 26.000
_diffrn_reflns_theta_max 29.971
_diffrn_reflns_theta_min 3.291
_diffrn_source 'micro-focus sealed X-ray tube'
_diffrn_source_type 'SuperNova (Mo) X-ray Source'
_exptl_absorpt_coefficient_mu 3.009
_exptl_absorpt_correction_T_max 1.00000
_exptl_absorpt_correction_T_min 0.66889
_exptl_absorpt_correction_type multi-scan
_exptl_absorpt_process_details
;
CrysAlisPro 1.171.39.6a (Rigaku Oxford Diffraction, 2015)
Empirical absorption correction using spherical harmonics,
 implemented in SCALE3 ABSPACK scaling algorithm.
;
_exptl_crystal_colour brown
_exptl_crystal_colour_primary brown
_exptl_crystal_density_diffrn 1.357
_exptl_crystal_description block
_exptl_crystal_F_000 1144
_exptl_crystal_size_max 0.2
_exptl_crystal_size_mid 0.2
_exptl_crystal_size_min 0.15
_refine_diff_density_max 2.589
_refine_diff_density_min -1.681
_refine_diff_density_rms 0.152
_refine_ls_extinction_method none
_refine_ls_goodness_of_fit_ref 1.052
_refine_ls_hydrogen_treatment constr
_refine_ls_matrix_type full
_refine_ls_number_parameters 602
_refine_ls_number_reflns 13062
_refine_ls_number_restraints 0
_refine_ls_restrained_S_all 1.052
_refine_ls_R_factor_all 0.0577
_refine_ls_R_factor_gt 0.0467
_refine_ls_shift/su_max 0.003
_refine_ls_shift/su_mean 0.000
_refine_ls_structure_factor_coef Fsqd
_refine_ls_weighting_details 'w=1/[\s^2^(Fo^2^)+(0.0365P)^2^+6.4817P] where P=(Fo^2^+2Fc^2^)/3'
_refine_ls_weighting_scheme calc
_refine_ls_wR_factor_gt 0.0977
_refine_ls_wR_factor_ref 0.1037
_reflns_Friedel_coverage 0.000
_reflns_number_gt 11453
_reflns_number_total 13062
_reflns_threshold_expression 'I > 2\s(I)'
_cod_data_source_file c7dt00396j2.cif
_cod_data_source_block compound6
_cod_depositor_comments 'Adding full bibliography for 7042322--7042330.cif.'
_cod_original_cell_volume 2733.65(17)
_cod_database_code 7042325
_chemical_oxdiff_formula C1H1N1U1
_shelx_space_group_comment
;
The symmetry employed for this shelxl refinement is uniquely defined
by the following loop, which should always be used as a source of
symmetry information in preference to the above space-group names.
They are only intended as comments.
;
_reflns_odcompleteness_completeness 99.78
_reflns_odcompleteness_iscentric 1
_reflns_odcompleteness_theta 26.32
_olex2_refinement_description
;
1. Fixed Uiso
 At 1.2 times of:
  All C(H) groups, All C(H,H) groups
 At 1.5 times of:
  All C(H,H,H) groups
2. Uiso/Uaniso restraints and constraints
Uanis(C14) = Uanis(C15)
Uanis(C19) = Uanis(C22)
Uanis(C23) = Uanis(C26)
3.a Ternary CH refined with riding coordinates:
 C34(H34)
3.b Secondary CH2 refined with riding coordinates:
 C60(H60A,H60B), C61(H61A,H61B), C62(H62A,H62B), C63(H63A,H63B)
3.c Aromatic/amide H refined with riding coordinates:
 C2(H2), C4(H4), C5(H5), C15(H15), C17(H17), C18(H18), C28(H28), C29(H29),
 C31(H31), C32(H32), C35(H35), C37(H37), C38(H38), C40(H40), C41(H41), C48(H48),
  C49(H49), C50(H50), C51(H51), C52(H52), C54(H54), C55(H55), C56(H56),
 C57(H57), C58(H58)
3.d Idealised Me refined as rotating group:
 C7(H7A,H7B,H7C), C8(H8A,H8B,H8C), C9(H9A,H9B,H9C), C11(H11A,H11B,H11C),
 C12(H12A,H12B,H12C), C13(H13A,H13B,H13C), C20(H20A,H20B,H20C), C21(H21A,H21B,
 H21C), C22(H22A,H22B,H22C), C24(H24A,H24B,H24C), C25(H25A,H25B,H25C), C26(H26A,
 H26B,H26C), C33(H33A,H33B,H33C), C42(H42A,H42B,H42C), C59(H59A,H59B,H59C),
 C64(H64A,H64B,H64C)
;
_shelx_shelxl_version_number 2014/7
_olex2_submission_special_instructions 'No special instructions were received'
_oxdiff_exptl_absorpt_empirical_details
;
Empirical correction (ABSPACK) includes:
- Absorption correction using spherical harmonics
- Frame scaling
;
_oxdiff_exptl_absorpt_empirical_full_max 1.328
_oxdiff_exptl_absorpt_empirical_full_min 0.768

loop_
_space_group_symop_operation_xyz
'x, y, z'
'-x, -y, -z'

loop_
_atom_site_label
_atom_site_type_symbol
_atom_site_fract_x
_atom_site_fract_y
_atom_site_fract_z
_atom_site_U_iso_or_equiv
_atom_site_adp_type
_atom_site_occupancy
_atom_site_site_symmetry_order
_atom_site_calc_flag
_atom_site_refinement_flags_posn
C1 C 1.0654(4) 0.1399(3) 0.8562(2) 0.0140(9) Uani 1 1 d .
C2 C 1.1643(4) 0.1622(3) 0.8032(2) 0.0133(9) Uani 1 1 d .
H2 H 1.2113 0.2155 0.7976 0.016 Uiso 1 1 calc R
C3 C 1.1813(4) 0.0909(3) 0.7596(2) 0.0173(9) Uani 1 1 d .
C4 C 1.0871(5) 0.0265(3) 0.7852(2) 0.0185(10) Uani 1 1 d .
H4 H 1.0739 -0.0273 0.7665 0.022 Uiso 1 1 calc R
C5 C 1.0170(5) 0.0557(3) 0.8427(2) 0.0180(9) Uani 1 1 d .
H5 H 0.9497 0.0250 0.8681 0.022 Uiso 1 1 calc R
C6 C 1.0405(4) 0.1831(3) 0.9253(2) 0.0163(9) Uani 1 1 d .
C7 C 1.1485(5) 0.1507(3) 0.9796(2) 0.0192(10) Uani 1 1 d .
H7A H 1.1532 0.0817 0.9964 0.029 Uiso 1 1 calc GR
H7B H 1.1362 0.1786 1.0230 0.029 Uiso 1 1 calc GR
H7C H 1.2235 0.1717 0.9535 0.029 Uiso 1 1 calc GR
C8 C 1.0322(5) 0.2934(3) 0.9030(2) 0.0193(10) Uani 1 1 d .
H8A H 1.1045 0.3159 0.8743 0.029 Uiso 1 1 calc GR
H8B H 1.0258 0.3180 0.9481 0.029 Uiso 1 1 calc GR
H8C H 0.9611 0.3154 0.8724 0.029 Uiso 1 1 calc GR
C9 C 0.9216(5) 0.1483(4) 0.9680(3) 0.0223(10) Uani 1 1 d .
H9A H 0.8533 0.1684 0.9347 0.033 Uiso 1 1 calc GR
H9B H 0.9101 0.1755 1.0117 0.033 Uiso 1 1 calc GR
H9C H 0.9272 0.0792 0.9841 0.033 Uiso 1 1 calc GR
C10 C 1.2873(5) 0.0796(3) 0.7054(3) 0.0216(10) Uani 1 1 d .
C11 C 1.3402(6) -0.0255(4) 0.7266(3) 0.0322(13) Uani 1 1 d .
H11A H 1.3644 -0.0416 0.7789 0.048 Uiso 1 1 calc GR
H11B H 1.4103 -0.0327 0.6945 0.048 Uiso 1 1 calc GR
H11C H 1.2788 -0.0677 0.7196 0.048 Uiso 1 1 calc GR
C12 C 1.2469(6) 0.1023(4) 0.6223(3) 0.0363(14) Uani 1 1 d .
H12A H 1.1849 0.0597 0.6170 0.054 Uiso 1 1 calc GR
H12B H 1.3162 0.0937 0.5900 0.054 Uiso 1 1 calc GR
H12C H 1.2142 0.1678 0.6079 0.054 Uiso 1 1 calc GR
C13 C 1.3896(5) 0.1456(3) 0.7114(3) 0.0242(11) Uani 1 1 d .
H13A H 1.3573 0.2114 0.7004 0.036 Uiso 1 1 calc GR
H13B H 1.4542 0.1385 0.6754 0.036 Uiso 1 1 calc GR
H13C H 1.4214 0.1284 0.7620 0.036 Uiso 1 1 calc GR
C14 C 0.8539(5) 0.0677(4) 0.6312(3) 0.0265(8) Uani 1 1 d .
C15 C 0.9268(5) 0.1322(4) 0.5752(3) 0.0265(8) Uani 1 1 d .
H15 H 0.9988 0.1147 0.5517 0.032 Uiso 1 1 calc R
C16 C 0.8711(4) 0.2250(3) 0.5627(2) 0.0171(9) Uani 1 1 d .
C17 C 0.7696(6) 0.2245(4) 0.6128(3) 0.0357(13) Uani 1 1 d .
H17 H 0.7195 0.2775 0.6183 0.043 Uiso 1 1 calc R
C18 C 0.7587(6) 0.1300(4) 0.6522(4) 0.0383(14) Uani 1 1 d .
H18 H 0.6970 0.1096 0.6880 0.046 Uiso 1 1 calc R
C19 C 0.8464(7) -0.0391(4) 0.6482(3) 0.0441(12) Uani 1 1 d .
C20 C 0.7704(7) -0.0665(5) 0.5900(3) 0.0483(18) Uani 1 1 d .
H20A H 0.6862 -0.0455 0.5961 0.073 Uiso 1 1 calc GR
H20B H 0.7767 -0.1353 0.5965 0.073 Uiso 1 1 calc GR
H20C H 0.7996 -0.0363 0.5398 0.073 Uiso 1 1 calc GR
C21 C 0.8151(7) -0.0871(4) 0.7283(3) 0.0488(19) Uani 1 1 d .
H21A H 0.8749 -0.0736 0.7617 0.073 Uiso 1 1 calc GR
H21B H 0.8148 -0.1555 0.7334 0.073 Uiso 1 1 calc GR
H21C H 0.7353 -0.0632 0.7417 0.073 Uiso 1 1 calc GR
C22 C 0.9810(7) -0.0844(4) 0.6319(3) 0.0441(12) Uani 1 1 d .
H22A H 1.0080 -0.0545 0.5812 0.066 Uiso 1 1 calc GR
H22B H 0.9773 -0.1525 0.6368 0.066 Uiso 1 1 calc GR
H22C H 1.0376 -0.0732 0.6680 0.066 Uiso 1 1 calc GR
C23 C 0.8920(7) 0.3089(4) 0.4947(3) 0.0433(11) Uani 1 1 d .
C24 C 0.8145(5) 0.2937(4) 0.4296(3) 0.0275(12) Uani 1 1 d .
H24A H 0.8380 0.2323 0.4189 0.041 Uiso 1 1 calc GR
H24B H 0.8277 0.3439 0.3849 0.041 Uiso 1 1 calc GR
H24C H 0.7292 0.2953 0.4443 0.041 Uiso 1 1 calc GR
C25 C 0.8699(6) 0.4060(4) 0.5078(3) 0.0403(15) Uani 1 1 d .
H25A H 0.7856 0.4150 0.5227 0.060 Uiso 1 1 calc GR
H25B H 0.8874 0.4529 0.4617 0.060 Uiso 1 1 calc GR
H25C H 0.9222 0.4136 0.5474 0.060 Uiso 1 1 calc GR
C26 C 1.0307(6) 0.3055(4) 0.4648(3) 0.0433(11) Uani 1 1 d .
H26A H 1.0834 0.3200 0.5016 0.065 Uiso 1 1 calc GR
H26B H 1.0389 0.3522 0.4173 0.065 Uiso 1 1 calc GR
H26C H 1.0534 0.2423 0.4574 0.065 Uiso 1 1 calc GR
C27 C 1.0362(4) 0.3888(3) 0.6968(3) 0.0172(9) Uani 1 1 d .
C28 C 1.1147(5) 0.3547(3) 0.6446(2) 0.0184(9) Uani 1 1 d .
H28 H 1.0847 0.3138 0.6172 0.022 Uiso 1 1 calc R
C29 C 1.2364(5) 0.3801(3) 0.6325(3) 0.0218(10) Uani 1 1 d .
H29 H 1.2864 0.3539 0.5991 0.026 Uiso 1 1 calc R
C30 C 1.2832(5) 0.4435(3) 0.6695(3) 0.0223(10) Uani 1 1 d .
C31 C 1.2042(5) 0.4816(3) 0.7188(3) 0.0224(10) Uani 1 1 d .
H31 H 1.2336 0.5255 0.7437 0.027 Uiso 1 1 calc R
C32 C 1.0850(5) 0.4566(3) 0.7321(3) 0.0196(10) Uani 1 1 d .
H32 H 1.0353 0.4847 0.7647 0.023 Uiso 1 1 calc R
C33 C 1.4145(5) 0.4752(4) 0.6546(3) 0.0350(13) Uani 1 1 d .
H33A H 1.4615 0.4307 0.6310 0.053 Uiso 1 1 calc GR
H33B H 1.4510 0.4765 0.7020 0.053 Uiso 1 1 calc GR
H33C H 1.4136 0.5385 0.6213 0.053 Uiso 1 1 calc GR
C34 C 0.8270(4) 0.3895(3) 0.7534(2) 0.0153(9) Uani 1 1 d .
H34 H 0.8643 0.4167 0.7917 0.018 Uiso 1 1 calc R
C35 C 0.7542(4) 0.4694(3) 0.6998(2) 0.0155(9) Uani 1 1 d .
H35 H 0.7154 0.4561 0.6586 0.019 Uiso 1 1 calc R
C36 C 0.6721(5) 0.6264(3) 0.6610(3) 0.0193(10) Uani 1 1 d .
C37 C 0.6665(5) 0.6386(3) 0.5830(3) 0.0227(10) Uani 1 1 d .
H37 H 0.7131 0.5972 0.5590 0.027 Uiso 1 1 calc R
C38 C 0.5915(5) 0.7126(3) 0.5400(3) 0.0283(12) Uani 1 1 d .
H38 H 0.5882 0.7191 0.4877 0.034 Uiso 1 1 calc R
C39 C 0.5221(5) 0.7765(3) 0.5728(3) 0.0246(11) Uani 1 1 d .
C40 C 0.5264(5) 0.7623(4) 0.6514(3) 0.0303(12) Uani 1 1 d .
H40 H 0.4778 0.8026 0.6755 0.036 Uiso 1 1 calc R
C41 C 0.6006(5) 0.6904(3) 0.6945(3) 0.0283(12) Uani 1 1 d .
H41 H 0.6035 0.6841 0.7469 0.034 Uiso 1 1 calc R
C42 C 0.4471(6) 0.8599(4) 0.5252(3) 0.0356(13) Uani 1 1 d .
H42A H 0.4984 0.9129 0.5066 0.053 Uiso 1 1 calc GR
H42B H 0.3812 0.8794 0.5558 0.053 Uiso 1 1 calc GR
H42C H 0.4140 0.8405 0.4829 0.053 Uiso 1 1 calc GR
C43 C 0.7452(4) 0.3107(3) 0.7937(3) 0.0181(9) Uani 1 1 d .
C44 C 0.7763(4) 0.2179(3) 0.7892(3) 0.0196(10) Uani 1 1 d .
C45 C 0.7032(4) 0.1411(3) 0.8265(3) 0.0187(9) Uani 1 1 d .
C46 C 0.6464(4) 0.0715(3) 0.8546(2) 0.0175(9) Uani 1 1 d .
C47 C 0.6373(5) 0.3416(3) 0.8358(3) 0.0204(10) Uani 1 1 d .
C48 C 0.5206(5) 0.3114(4) 0.8281(3) 0.0266(11) Uani 1 1 d .
H48 H 0.5102 0.2699 0.7964 0.032 Uiso 1 1 calc R
C49 C 0.4206(5) 0.3415(4) 0.8664(3) 0.0309(12) Uani 1 1 d .
H49 H 0.3433 0.3213 0.8596 0.037 Uiso 1 1 calc R
C50 C 0.4341(6) 0.4009(4) 0.9144(3) 0.0398(15) Uani 1 1 d .
H50 H 0.3667 0.4209 0.9408 0.048 Uiso 1 1 calc R
C51 C 0.5486(7) 0.4307(5) 0.9232(4) 0.054(2) Uani 1 1 d .
H51 H 0.5585 0.4707 0.9562 0.065 Uiso 1 1 calc R
C52 C 0.6488(6) 0.4025(4) 0.8843(3) 0.0387(14) Uani 1 1 d .
H52 H 0.7253 0.4244 0.8906 0.046 Uiso 1 1 calc R
C53 C 0.5682(4) -0.0046(3) 0.8882(2) 0.0152(9) Uani 1 1 d .
C54 C 0.6079(5) -0.1012(3) 0.8968(2) 0.0196(10) Uani 1 1 d .
H54 H 0.6860 -0.1172 0.8799 0.023 Uiso 1 1 calc R
C55 C 0.5307(5) -0.1735(3) 0.9309(3) 0.0253(11) Uani 1 1 d .
H55 H 0.5583 -0.2378 0.9377 0.030 Uiso 1 1 calc R
C56 C 0.4142(5) -0.1509(4) 0.9545(3) 0.0269(11) Uani 1 1 d .
H56 H 0.3630 -0.1997 0.9771 0.032 Uiso 1 1 calc R
C57 C 0.3733(5) -0.0559(4) 0.9445(3) 0.0266(11) Uani 1 1 d .
H57 H 0.2938 -0.0407 0.9598 0.032 Uiso 1 1 calc R
C58 C 0.4489(5) 0.0171(3) 0.9122(2) 0.0200(10) Uani 1 1 d .
H58 H 0.4205 0.0811 0.9064 0.024 Uiso 1 1 calc R
N1 N 0.9240(4) 0.3468(3) 0.7126(2) 0.0169(8) Uani 1 1 d .
N2 N 0.7455(4) 0.5539(3) 0.7104(2) 0.0198(8) Uani 1 1 d .
U1 U 0.95816(2) 0.18973(2) 0.71187(2) 0.01506(6) Uani 1 1 d .
C59 C 0.3537(8) 0.6764(6) 0.8389(5) 0.075(3) Uani 1 1 d .
H59A H 0.3997 0.7300 0.8132 0.112 Uiso 1 1 calc GR
H59B H 0.3669 0.6248 0.8133 0.112 Uiso 1 1 calc GR
H59C H 0.3802 0.6549 0.8906 0.112 Uiso 1 1 calc GR
C60 C 0.2234(8) 0.7061(6) 0.8384(5) 0.068(2) Uani 1 1 d .
H60A H 0.2134 0.7599 0.8626 0.082 Uiso 1 1 calc R
H60B H 0.2002 0.7302 0.7856 0.082 Uiso 1 1 calc R
C61 C 0.1360(8) 0.6360(6) 0.8742(6) 0.081(3) Uani 1 1 d .
H61A H 0.1547 0.6159 0.9280 0.097 Uiso 1 1 calc R
H61B H 0.1505 0.5799 0.8530 0.097 Uiso 1 1 calc R
C62 C 0.0037(7) 0.6647(5) 0.8680(4) 0.0564(19) Uani 1 1 d .
H62A H -0.0103 0.7208 0.8894 0.068 Uiso 1 1 calc R
H62B H -0.0143 0.6854 0.8142 0.068 Uiso 1 1 calc R
C63 C -0.0869(9) 0.5956(7) 0.9032(7) 0.092(3) Uani 1 1 d .
H63A H -0.0676 0.5714 0.9565 0.111 Uiso 1 1 calc R
H63B H -0.0790 0.5414 0.8792 0.111 Uiso 1 1 calc R
C64 C -0.2179(7) 0.6347(6) 0.8978(5) 0.067(2) Uani 1 1 d .
H64A H -0.2433 0.6475 0.8458 0.100 Uiso 1 1 calc GR
H64B H -0.2251 0.6933 0.9152 0.100 Uiso 1 1 calc GR
H64C H -0.2692 0.5882 0.9290 0.100 Uiso 1 1 calc GR

loop_
_atom_site_aniso_label
_atom_site_aniso_U_11
_atom_site_aniso_U_22
_atom_site_aniso_U_33
_atom_site_aniso_U_23
_atom_site_aniso_U_13
_atom_site_aniso_U_12
C1 0.017(2) 0.013(2) 0.0111(19) -0.0008(16) -0.0051(16) -0.0016(17)
C2 0.018(2) 0.012(2) 0.0115(19) -0.0040(16) -0.0049(16) -0.0014(17)
C3 0.023(3) 0.013(2) 0.015(2) -0.0006(16) -0.0072(18) -0.0002(18)
C4 0.028(3) 0.012(2) 0.015(2) 0.0001(16) -0.0110(18) 0.0006(19)
C5 0.020(3) 0.014(2) 0.018(2) 0.0012(17) -0.0080(18) -0.0046(19)
C6 0.017(2) 0.016(2) 0.016(2) -0.0017(17) -0.0006(17) -0.0032(18)
C7 0.021(3) 0.022(2) 0.015(2) -0.0050(18) -0.0018(18) 0.001(2)
C8 0.022(3) 0.019(2) 0.018(2) -0.0038(18) -0.0044(18) 0.0000(19)
C9 0.018(3) 0.028(3) 0.020(2) -0.0019(19) 0.0030(19) -0.006(2)
C10 0.027(3) 0.018(2) 0.019(2) -0.0055(18) 0.0015(19) 0.004(2)
C11 0.041(4) 0.024(3) 0.032(3) -0.010(2) 0.008(2) 0.005(2)
C12 0.056(4) 0.032(3) 0.021(3) -0.007(2) 0.000(3) 0.000(3)
C13 0.025(3) 0.025(3) 0.021(2) -0.006(2) 0.007(2) 0.005(2)
C14 0.034(2) 0.0306(19) 0.0180(16) -0.0118(14) -0.0037(15) -0.0006(16)
C15 0.034(2) 0.0306(19) 0.0180(16) -0.0118(14) -0.0037(15) -0.0006(16)
C16 0.016(2) 0.023(2) 0.014(2) -0.0074(18) -0.0045(17) -0.0026(19)
C17 0.037(4) 0.041(3) 0.030(3) -0.010(2) -0.003(2) -0.005(3)
C18 0.036(4) 0.029(3) 0.057(4) -0.022(3) -0.015(3) -0.006(3)
C19 0.072(4) 0.023(2) 0.040(2) -0.0100(17) -0.021(2) -0.001(2)
C20 0.071(5) 0.050(4) 0.035(3) -0.024(3) 0.008(3) -0.041(4)
C21 0.092(6) 0.029(3) 0.028(3) -0.005(2) 0.010(3) -0.032(3)
C22 0.072(4) 0.023(2) 0.040(2) -0.0100(17) -0.021(2) -0.001(2)
C23 0.065(3) 0.035(2) 0.029(2) -0.0019(17) -0.009(2) -0.010(2)
C24 0.037(3) 0.025(3) 0.019(2) 0.0012(19) -0.007(2) -0.009(2)
C25 0.065(5) 0.024(3) 0.029(3) 0.004(2) -0.014(3) -0.018(3)
C26 0.065(3) 0.035(2) 0.029(2) -0.0019(17) -0.009(2) -0.010(2)
C27 0.016(2) 0.010(2) 0.024(2) 0.0017(17) -0.0052(18) -0.0020(18)
C28 0.022(3) 0.013(2) 0.018(2) 0.0020(17) -0.0023(18) 0.0011(19)
C29 0.023(3) 0.021(2) 0.018(2) 0.0006(18) 0.0026(19) 0.001(2)
C30 0.015(3) 0.022(2) 0.024(2) 0.0079(19) -0.0060(19) -0.006(2)
C31 0.024(3) 0.021(2) 0.023(2) -0.0015(19) -0.003(2) -0.012(2)
C32 0.019(3) 0.015(2) 0.024(2) -0.0014(18) 0.0021(19) -0.0058(19)
C33 0.018(3) 0.040(3) 0.041(3) 0.003(3) 0.000(2) -0.010(2)
C34 0.013(2) 0.014(2) 0.019(2) -0.0020(17) -0.0023(17) -0.0045(17)
C35 0.013(2) 0.016(2) 0.017(2) -0.0021(17) 0.0002(17) -0.0034(18)
C36 0.022(3) 0.012(2) 0.024(2) -0.0041(18) 0.0016(19) -0.0055(19)
C37 0.025(3) 0.017(2) 0.024(2) -0.0022(19) 0.010(2) 0.001(2)
C38 0.039(3) 0.020(2) 0.021(2) 0.0043(19) 0.002(2) 0.003(2)
C39 0.022(3) 0.016(2) 0.034(3) -0.002(2) 0.002(2) -0.001(2)
C40 0.037(3) 0.020(3) 0.035(3) -0.010(2) 0.001(2) 0.006(2)
C41 0.040(4) 0.019(2) 0.026(3) -0.008(2) -0.001(2) 0.003(2)
C42 0.041(4) 0.020(3) 0.041(3) -0.001(2) 0.001(3) 0.003(2)
C43 0.015(2) 0.015(2) 0.023(2) 0.0005(17) -0.0044(18) -0.0041(18)
C44 0.015(3) 0.016(2) 0.026(2) 0.0004(18) -0.0062(18) -0.0048(19)
C45 0.015(2) 0.015(2) 0.025(2) -0.0020(18) -0.0030(18) -0.0009(19)
C46 0.017(2) 0.018(2) 0.018(2) -0.0051(18) -0.0038(18) -0.0017(19)
C47 0.018(3) 0.014(2) 0.024(2) 0.0061(18) -0.0016(19) -0.0032(19)
C48 0.018(3) 0.025(3) 0.035(3) -0.003(2) -0.002(2) -0.002(2)
C49 0.014(3) 0.029(3) 0.042(3) 0.006(2) 0.004(2) -0.004(2)
C50 0.035(4) 0.037(3) 0.046(3) -0.009(3) 0.024(3) -0.010(3)
C51 0.050(5) 0.067(5) 0.059(4) -0.041(4) 0.027(4) -0.023(4)
C52 0.030(3) 0.048(4) 0.046(3) -0.024(3) 0.008(3) -0.016(3)
C53 0.018(2) 0.014(2) 0.0130(19) 0.0005(16) -0.0030(17) -0.0050(18)
C54 0.019(3) 0.019(2) 0.019(2) 0.0001(18) 0.0007(18) -0.0026(19)
C55 0.030(3) 0.014(2) 0.030(3) -0.0009(19) -0.003(2) -0.004(2)
C56 0.030(3) 0.021(2) 0.028(3) 0.000(2) 0.006(2) -0.015(2)
C57 0.030(3) 0.027(3) 0.023(2) -0.007(2) 0.006(2) -0.006(2)
C58 0.021(3) 0.018(2) 0.020(2) -0.0029(18) 0.0023(19) -0.002(2)
N1 0.015(2) 0.0121(18) 0.0212(18) 0.0009(14) -0.0048(15) -0.0006(15)
N2 0.021(2) 0.0164(19) 0.0222(19) -0.0039(15) 0.0015(16) -0.0036(17)
U1 0.01847(10) 0.01122(8) 0.01523(8) -0.00100(6) -0.00557(6) -0.00406(6)
C59 0.054(6) 0.079(6) 0.103(7) -0.042(5) 0.015(5) -0.017(5)
C60 0.064(6) 0.060(5) 0.085(6) -0.024(4) 0.013(5) -0.018(4)
C61 0.059(6) 0.058(5) 0.143(9) -0.062(6) 0.025(6) -0.011(4)
C62 0.056(5) 0.062(5) 0.054(4) -0.016(4) 0.007(4) -0.017(4)
C63 0.072(7) 0.079(6) 0.149(9) -0.070(7) 0.021(6) -0.022(5)
C64 0.048(5) 0.077(6) 0.090(6) -0.045(5) 0.014(4) -0.016(4)

loop_
_atom_type_symbol
_atom_type_description
_atom_type_scat_dispersion_real
_atom_type_scat_dispersion_imag
_atom_type_scat_source
C C 0.0033 0.0016 'International Tables Vol C Tables 4.2.6.8 and 6.1.1.4'
H H 0.0000 0.0000 'International Tables Vol C Tables 4.2.6.8 and 6.1.1.4'
N N 0.0061 0.0033 'International Tables Vol C Tables 4.2.6.8 and 6.1.1.4'
U U -9.6767 9.6646 'International Tables Vol C Tables 4.2.6.8 and 6.1.1.4'

loop_
_geom_angle_atom_site_label_1
_geom_angle_atom_site_label_2
_geom_angle_atom_site_label_3
_geom_angle
C2 C1 C6 125.2(4)
C2 C1 U1 74.4(2)
C5 C1 C2 105.9(4)
C5 C1 C6 127.2(4)
C5 C1 U1 72.3(2)
C6 C1 U1 129.8(3)
C1 C2 H2 124.9
C1 C2 C3 110.3(4)
C1 C2 U1 76.2(2)
C3 C2 H2 124.9
C3 C2 U1 75.5(2)
U1 C2 H2 115.3
C2 C3 C10 127.0(4)
C2 C3 U1 74.9(3)
C4 C3 C2 105.2(4)
C4 C3 C10 127.4(4)
C4 C3 U1 72.5(3)
C10 C3 U1 123.3(3)
C3 C4 H4 125.1
C3 C4 U1 77.8(3)
C5 C4 C3 109.9(4)
C5 C4 H4 125.1
C5 C4 U1 75.5(3)
U1 C4 H4 113.7
C1 C5 H5 125.6
C1 C5 U1 78.1(2)
C4 C5 C1 108.8(4)
C4 C5 H5 125.6
C4 C5 U1 74.8(2)
U1 C5 H5 113.7
C1 C6 C7 107.8(4)
C1 C6 C8 111.8(3)
C1 C6 C9 111.8(4)
C8 C6 C7 107.9(4)
C8 C6 C9 108.7(4)
C9 C6 C7 108.7(4)
C6 C7 H7A 109.5
C6 C7 H7B 109.5
C6 C7 H7C 109.5
H7A C7 H7B 109.5
H7A C7 H7C 109.5
H7B C7 H7C 109.5
C6 C8 H8A 109.5
C6 C8 H8B 109.5
C6 C8 H8C 109.5
H8A C8 H8B 109.5
H8A C8 H8C 109.5
H8B C8 H8C 109.5
C6 C9 H9A 109.5
C6 C9 H9B 109.5
C6 C9 H9C 109.5
H9A C9 H9B 109.5
H9A C9 H9C 109.5
H9B C9 H9C 109.5
C3 C10 C11 108.7(4)
C3 C10 C12 112.0(4)
C3 C10 C13 111.2(4)
C12 C10 C11 108.2(4)
C13 C10 C11 108.4(4)
C13 C10 C12 108.3(4)
C10 C11 H11A 109.5
C10 C11 H11B 109.5
C10 C11 H11C 109.5
H11A C11 H11B 109.5
H11A C11 H11C 109.5
H11B C11 H11C 109.5
C10 C12 H12A 109.5
C10 C12 H12B 109.5
C10 C12 H12C 109.5
H12A C12 H12B 109.5
H12A C12 H12C 109.5
H12B C12 H12C 109.5
C10 C13 H13A 109.5
C10 C13 H13B 109.5
C10 C13 H13C 109.5
H13A C13 H13B 109.5
H13A C13 H13C 109.5
H13B C13 H13C 109.5
C15 C14 C19 131.2(5)
C15 C14 U1 74.5(3)
C18 C14 C15 103.6(5)
C18 C14 C19 122.6(5)
C18 C14 U1 71.2(3)
C19 C14 U1 131.8(3)
C14 C15 H15 125.6
C14 C15 U1 75.7(3)
C16 C15 C14 108.7(5)
C16 C15 H15 125.6
C16 C15 U1 75.4(2)
U1 C15 H15 115.3
C15 C16 C17 109.0(5)
C15 C16 C23 127.0(5)
C15 C16 U1 75.9(3)
C17 C16 C23 122.4(5)
C17 C16 U1 71.7(3)
C23 C16 U1 129.9(3)
C16 C17 H17 126.6
C16 C17 U1 78.9(3)
C18 C17 C16 106.8(5)
C18 C17 H17 126.6
C18 C17 U1 75.8(3)
U1 C17 H17 111.6
C14 C18 H18 124.2
C14 C18 U1 79.1(3)
C17 C18 C14 111.6(6)
C17 C18 H18 124.2
C17 C18 U1 74.8(3)
U1 C18 H18 113.7
C14 C19 C20 110.1(5)
C14 C19 C22 107.3(5)
C20 C19 C22 102.2(5)
C21 C19 C14 116.3(5)
C21 C19 C20 114.3(6)
C21 C19 C22 105.3(5)
C19 C20 H20A 109.5
C19 C20 H20B 109.5
C19 C20 H20C 109.5
H20A C20 H20B 109.5
H20A C20 H20C 109.5
H20B C20 H20C 109.5
C19 C21 H21A 109.5
C19 C21 H21B 109.5
C19 C21 H21C 109.5
H21A C21 H21B 109.5
H21A C21 H21C 109.5
H21B C21 H21C 109.5
C19 C22 H22A 109.5
C19 C22 H22B 109.5
C19 C22 H22C 109.5
H22A C22 H22B 109.5
H22A C22 H22C 109.5
H22B C22 H22C 109.5
C16 C23 C24 106.9(4)
C16 C23 C26 110.8(5)
C24 C23 C26 105.6(5)
C25 C23 C16 116.6(5)
C25 C23 C24 111.9(5)
C25 C23 C26 104.7(5)
C23 C24 H24A 109.5
C23 C24 H24B 109.5
C23 C24 H24C 109.5
H24A C24 H24B 109.5
H24A C24 H24C 109.5
H24B C24 H24C 109.5
C23 C25 H25A 109.5
C23 C25 H25B 109.5
C23 C25 H25C 109.5
H25A C25 H25B 109.5
H25A C25 H25C 109.5
H25B C25 H25C 109.5
C23 C26 H26A 109.5
C23 C26 H26B 109.5
C23 C26 H26C 109.5
H26A C26 H26B 109.5
H26A C26 H26C 109.5
H26B C26 H26C 109.5
C28 C27 C32 115.9(4)
C28 C27 U1 77.5(2)
C32 C27 U1 147.9(3)
N1 C27 C28 116.7(4)
N1 C27 C32 127.2(4)
N1 C27 U1 46.7(2)
C27 C28 H28 118.9
C27 C28 U1 75.3(2)
C29 C28 C27 122.1(4)
C29 C28 H28 118.9
C29 C28 U1 143.0(3)
U1 C28 H28 55.7
C28 C29 H29 119.5
C30 C29 C28 121.0(4)
C30 C29 H29 119.5
C29 C30 C31 117.4(4)
C29 C30 C33 121.6(5)
C31 C30 C33 120.9(4)
C30 C31 H31 118.8
C32 C31 C30 122.5(4)
C32 C31 H31 118.8
C27 C32 H32 119.5
C31 C32 C27 121.0(4)
C31 C32 H32 119.5
C30 C33 H33A 109.5
C30 C33 H33B 109.5
C30 C33 H33C 109.5
H33A C33 H33B 109.5
H33A C33 H33C 109.5
H33B C33 H33C 109.5
C35 C34 H34 108.7
C35 C34 C43 111.2(4)
C43 C34 H34 108.7
N1 C34 H34 108.7
N1 C34 C35 111.1(3)
N1 C34 C43 108.4(3)
C34 C35 H35 119.6
N2 C35 C34 120.7(4)
N2 C35 H35 119.6
C37 C36 C41 117.8(5)
C37 C36 N2 125.2(4)
C41 C36 N2 117.0(4)
C36 C37 H37 119.8
C36 C37 C38 120.3(4)
C38 C37 H37 119.8
C37 C38 H38 119.0
C39 C38 C37 122.0(5)
C39 C38 H38 119.0
C38 C39 C40 117.2(5)
C38 C39 C42 121.5(5)
C40 C39 C42 121.3(5)
C39 C40 H40 119.2
C41 C40 C39 121.6(5)
C41 C40 H40 119.2
C36 C41 H41 119.5
C40 C41 C36 121.1(5)
C40 C41 H41 119.5
C39 C42 H42A 109.5
C39 C42 H42B 109.5
C39 C42 H42C 109.5
H42A C42 H42B 109.5
H42A C42 H42C 109.5
H42B C42 H42C 109.5
C44 C43 C34 118.5(4)
C44 C43 C47 125.4(4)
C47 C43 C34 116.1(4)
C43 C44 C45 120.7(4)
C43 C44 U1 117.8(3)
C45 C44 U1 121.4(3)
C46 C45 C44 174.7(5)
C45 C46 C53 174.1(5)
C48 C47 C43 121.7(4)
C52 C47 C43 121.0(5)
C52 C47 C48 117.3(5)
C47 C48 H48 119.3
C49 C48 C47 121.5(5)
C49 C48 H48 119.3
C48 C49 H49 119.9
C50 C49 C48 120.3(5)
C50 C49 H49 119.9
C49 C50 H50 120.5
C49 C50 C51 119.1(5)
C51 C50 H50 120.5
C50 C51 H51 119.4
C50 C51 C52 121.2(6)
C52 C51 H51 119.4
C47 C52 H52 119.6
C51 C52 C47 120.7(6)
C51 C52 H52 119.6
C54 C53 C46 121.2(4)
C54 C53 C58 118.7(4)
C58 C53 C46 120.1(4)
C53 C54 H54 120.0
C55 C54 C53 120.0(5)
C55 C54 H54 120.0
C54 C55 H55 119.7
C56 C55 C54 120.6(5)
C56 C55 H55 119.7
C55 C56 H56 120.1
C55 C56 C57 119.8(5)
C57 C56 H56 120.1
C56 C57 H57 119.6
C56 C57 C58 120.7(5)
C58 C57 H57 119.6
C53 C58 H58 119.9
C57 C58 C53 120.3(4)
C57 C58 H58 119.9
C27 N1 C34 120.7(3)
C27 N1 U1 106.7(3)
C34 N1 U1 127.4(3)
C35 N2 C36 119.4(4)
C1 U1 C14 128.42(13)
C1 U1 C15 145.35(14)
C2 U1 C1 29.40(13)
C2 U1 C3 29.60(12)
C2 U1 C14 131.28(14)
C2 U1 C15 128.76(14)
C2 U1 C16 146.04(13)
C3 U1 C1 49.25(13)
C3 U1 C14 102.78(14)
C3 U1 C15 100.62(14)
C3 U1 C16 124.43(13)
C4 U1 C1 48.81(12)
C4 U1 C2 48.32(12)
C4 U1 C3 29.71(13)
C4 U1 C5 29.63(14)
C4 U1 C14 84.86(14)
C4 U1 C15 96.62(14)
C4 U1 C16 125.34(13)
C4 U1 C18 106.19(16)
C5 U1 C1 29.62(12)
C5 U1 C2 48.44(13)
C5 U1 C3 49.21(14)
C5 U1 C14 98.89(14)
C5 U1 C15 120.36(14)
C5 U1 C16 147.04(13)
C15 U1 C14 29.81(15)
C16 U1 C1 173.52(13)
C16 U1 C14 48.45(14)
C16 U1 C15 28.73(14)
C17 U1 C1 155.38(15)
C17 U1 C2 175.06(15)
C17 U1 C3 149.00(15)
C17 U1 C4 133.67(16)
C17 U1 C5 136.04(16)
C17 U1 C14 49.42(16)
C17 U1 C15 48.66(17)
C17 U1 C16 29.44(15)
C17 U1 C18 29.36(17)
C18 U1 C1 133.58(17)
C18 U1 C2 153.99(15)
C18 U1 C3 130.26(15)
C18 U1 C5 107.65(16)
C18 U1 C14 29.64(16)
C18 U1 C15 48.13(18)
C18 U1 C16 47.64(17)
C44 U1 C1 81.30(14)
C44 U1 C2 108.71(14)
C44 U1 C3 128.68(14)
C44 U1 C4 109.36(15)
C44 U1 C5 81.63(15)
C44 U1 C14 97.89(15)
C44 U1 C15 119.09(16)
C44 U1 C16 104.41(14)
C44 U1 C17 75.34(16)
C44 U1 C18 71.64(17)
N1 U1 C1 94.33(12)
N1 U1 C2 94.82(13)
N1 U1 C3 121.06(13)
N1 U1 C4 141.56(13)
N1 U1 C5 120.84(13)
N1 U1 C14 133.38(14)
N1 U1 C15 118.72(14)
N1 U1 C16 90.72(13)
N1 U1 C17 84.04(16)
N1 U1 C18 108.60(15)
N1 U1 C44 67.81(14)
H59A C59 H59B 109.5
H59A C59 H59C 109.5
H59B C59 H59C 109.5
C60 C59 H59A 109.5
C60 C59 H59B 109.5
C60 C59 H59C 109.5
C59 C60 H60A 107.6
C59 C60 H60B 107.6
H60A C60 H60B 107.0
C61 C60 C59 119.0(8)
C61 C60 H60A 107.6
C61 C60 H60B 107.6
C60 C61 H61A 107.7
C60 C61 H61B 107.7
C60 C61 C62 118.5(8)
H61A C61 H61B 107.1
C62 C61 H61A 107.7
C62 C61 H61B 107.7
C61 C62 H62A 107.3
C61 C62 H62B 107.3
H62A C62 H62B 106.9
C63 C62 C61 119.9(8)
C63 C62 H62A 107.3
C63 C62 H62B 107.3
C62 C63 H63A 108.5
C62 C63 H63B 108.5
C62 C63 C64 115.2(8)
H63A C63 H63B 107.5
C64 C63 H63A 108.5
C64 C63 H63B 108.5
C63 C64 H64A 109.5
C63 C64 H64B 109.5
C63 C64 H64C 109.5
H64A C64 H64B 109.5
H64A C64 H64C 109.5
H64B C64 H64C 109.5

loop_
_geom_bond_atom_site_label_1
_geom_bond_atom_site_label_2
_geom_bond_distance
C1 C2 1.421(6)
C1 C5 1.419(6)
C1 C6 1.526(6)
C1 U1 2.810(4)
C2 H2 0.9300
C2 C3 1.426(6)
C2 U1 2.787(4)
C3 C4 1.417(6)
C3 C10 1.517(7)
C3 U1 2.794(5)
C4 H4 0.9300
C4 C5 1.397(7)
C4 U1 2.727(4)
C5 H5 0.9300
C5 U1 2.736(4)
C6 C7 1.537(6)
C6 C8 1.530(6)
C6 C9 1.536(6)
C7 H7A 0.9600
C7 H7B 0.9600
C7 H7C 0.9600
C8 H8A 0.9600
C8 H8B 0.9600
C8 H8C 0.9600
C9 H9A 0.9600
C9 H9B 0.9600
C9 H9C 0.9600
C10 C11 1.540(7)
C10 C12 1.533(7)
C10 C13 1.528(7)
C11 H11A 0.9600
C11 H11B 0.9600
C11 H11C 0.9600
C12 H12A 0.9600
C12 H12B 0.9600
C12 H12C 0.9600
C13 H13A 0.9600
C13 H13B 0.9600
C13 H13C 0.9600
C14 C15 1.452(7)
C14 C18 1.426(8)
C14 C19 1.491(7)
C14 U1 2.831(5)
C15 H15 0.9300
C15 C16 1.395(7)
C15 U1 2.815(4)
C16 C17 1.407(7)
C16 C23 1.524(7)
C16 U1 2.808(4)
C17 H17 0.9300
C17 C18 1.381(8)
C17 U1 2.717(6)
C18 H18 0.9300
C18 U1 2.730(5)
C19 C20 1.497(8)
C19 C21 1.487(8)
C19 C22 1.615(10)
C20 H20A 0.9600
C20 H20B 0.9600
C20 H20C 0.9600
C21 H21A 0.9600
C21 H21B 0.9600
C21 H21C 0.9600
C22 H22A 0.9600
C22 H22B 0.9600
C22 H22C 0.9600
C23 C24 1.535(7)
C23 C25 1.465(8)
C23 C26 1.593(10)
C24 H24A 0.9600
C24 H24B 0.9600
C24 H24C 0.9600
C25 H25A 0.9600
C25 H25B 0.9600
C25 H25C 0.9600
C26 H26A 0.9600
C26 H26B 0.9600
C26 H26C 0.9600
C27 C28 1.403(6)
C27 C32 1.418(6)
C27 N1 1.390(6)
C27 U1 2.970(4)
C28 H28 0.9300
C28 C29 1.396(7)
C28 U1 2.997(4)
C29 H29 0.9300
C29 C30 1.376(7)
C30 C31 1.398(7)
C30 C33 1.527(7)
C31 H31 0.9300
C31 C32 1.369(7)
C32 H32 0.9300
C33 H33A 0.9600
C33 H33B 0.9600
C33 H33C 0.9600
C34 H34 0.9800
C34 C35 1.513(6)
C34 C43 1.515(6)
C34 N1 1.455(6)
C35 H35 0.9300
C35 N2 1.265(5)
C36 C37 1.382(6)
C36 C41 1.396(7)
C36 N2 1.421(6)
C37 H37 0.9300
C37 C38 1.392(7)
C38 H38 0.9300
C38 C39 1.377(7)
C39 C40 1.389(7)
C39 C42 1.507(7)
C40 H40 0.9300
C40 C41 1.372(7)
C41 H41 0.9300
C42 H42A 0.9600
C42 H42B 0.9600
C42 H42C 0.9600
C43 C44 1.368(6)
C43 C47 1.481(7)
C44 C45 1.422(6)
C44 U1 2.458(5)
C45 C46 1.206(6)
C46 C53 1.433(6)
C47 C48 1.392(7)
C47 C52 1.386(7)
C48 H48 0.9300
C48 C49 1.374(7)
C49 H49 0.9300
C49 C50 1.367(8)
C50 H50 0.9300
C50 C51 1.371(9)
C51 H51 0.9300
C51 C52 1.372(8)
C52 H52 0.9300
C53 C54 1.395(6)
C53 C58 1.398(7)
C54 H54 0.9300
C54 C55 1.391(6)
C55 H55 0.9300
C55 C56 1.372(7)
C56 H56 0.9300
C56 C57 1.375(7)
C57 H57 0.9300
C57 C58 1.379(7)
C58 H58 0.9300
N1 U1 2.256(4)
C59 H59A 0.9600
C59 H59B 0.9600
C59 H59C 0.9600
C59 C60 1.458(11)
C60 H60A 0.9700
C60 H60B 0.9700
C60 C61 1.451(11)
C61 H61A 0.9700
C61 H61B 0.9700
C61 C62 1.478(11)
C62 H62A 0.9700
C62 H62B 0.9700
C62 C63 1.464(11)
C63 H63A 0.9700
C63 H63B 0.9700
C63 C64 1.500(12)
C64 H64A 0.9600
C64 H64B 0.9600
C64 H64C 0.9600

loop_
_geom_torsion_atom_site_label_1
_geom_torsion_atom_site_label_2
_geom_torsion_atom_site_label_3
_geom_torsion_atom_site_label_4
_geom_torsion
C1 C2 C3 C4 2.3(5)
C1 C2 C3 C10 -170.5(4)
C1 C2 C3 U1 69.0(3)
C2 C1 C5 C4 1.9(5)
C2 C1 C5 U1 -67.4(3)
C2 C1 C6 C7 -64.2(5)
C2 C1 C6 C8 54.3(6)
C2 C1 C6 C9 176.5(4)
C2 C3 C4 C5 -1.1(5)
C2 C3 C4 U1 68.4(3)
C2 C3 C10 C11 128.4(5)
C2 C3 C10 C12 -112.1(5)
C2 C3 C10 C13 9.2(6)
C3 C4 C5 C1 -0.5(5)
C3 C4 C5 U1 71.0(3)
C4 C3 C10 C11 -42.7(6)
C4 C3 C10 C12 76.7(6)
C4 C3 C10 C13 -161.9(4)
C5 C1 C2 C3 -2.6(5)
C5 C1 C2 U1 66.0(3)
C5 C1 C6 C7 98.8(5)
C5 C1 C6 C8 -142.8(5)
C5 C1 C6 C9 -20.6(6)
C6 C1 C2 C3 163.4(4)
C6 C1 C2 U1 -128.1(4)
C6 C1 C5 C4 -163.7(4)
C6 C1 C5 U1 127.0(4)
C10 C3 C4 C5 171.6(4)
C10 C3 C4 U1 -118.9(4)
C14 C15 C16 C17 4.5(5)
C14 C15 C16 C23 -161.3(5)
C14 C15 C16 U1 69.1(3)
C15 C14 C18 C17 0.6(6)
C15 C14 C18 U1 -68.1(3)
C15 C14 C19 C20 -77.6(8)
C15 C14 C19 C21 150.4(6)
C15 C14 C19 C22 32.9(8)
C15 C16 C17 C18 -4.0(6)
C15 C16 C17 U1 67.3(3)
C15 C16 C23 C24 80.6(7)
C15 C16 C23 C25 -153.5(6)
C15 C16 C23 C26 -33.9(7)
C16 C17 C18 C14 2.0(6)
C16 C17 C18 U1 73.5(4)
C17 C16 C23 C24 -83.4(6)
C17 C16 C23 C25 42.6(8)
C17 C16 C23 C26 162.1(5)
C18 C14 C15 C16 -3.1(5)
C18 C14 C15 U1 65.7(3)
C18 C14 C19 C20 81.2(7)
C18 C14 C19 C21 -50.8(8)
C18 C14 C19 C22 -168.3(5)
C19 C14 C15 C16 158.6(5)
C19 C14 C15 U1 -132.5(6)
C19 C14 C18 C17 -163.1(5)
C19 C14 C18 U1 128.2(5)
C23 C16 C17 C18 162.5(5)
C23 C16 C17 U1 -126.1(4)
C27 C28 C29 C30 -2.7(7)
C28 C27 C32 C31 -4.0(6)
C28 C27 N1 C34 -167.6(4)
C28 C27 N1 U1 36.2(4)
C28 C29 C30 C31 -0.4(7)
C28 C29 C30 C33 -177.6(4)
C29 C30 C31 C32 1.1(7)
C30 C31 C32 C27 1.2(7)
C32 C27 C28 C29 4.8(6)
C32 C27 C28 U1 148.9(4)
C32 C27 N1 C34 18.0(7)
C32 C27 N1 U1 -138.2(4)
C33 C30 C31 C32 178.3(5)
C34 C35 N2 C36 -177.2(4)
C34 C43 C44 C45 179.6(4)
C34 C43 C44 U1 -2.2(5)
C34 C43 C47 C48 132.4(5)
C34 C43 C47 C52 -47.4(6)
C35 C34 C43 C44 125.5(4)
C35 C34 C43 C47 -54.9(5)
C35 C34 N1 C27 83.7(5)
C35 C34 N1 U1 -125.4(3)
C36 C37 C38 C39 0.9(8)
C37 C36 C41 C40 0.7(8)
C37 C36 N2 C35 -40.9(7)
C37 C38 C39 C40 -2.1(8)
C37 C38 C39 C42 176.3(5)
C38 C39 C40 C41 2.7(8)
C39 C40 C41 C36 -2.1(9)
C41 C36 C37 C38 -0.1(7)
C41 C36 N2 C35 139.5(5)
C42 C39 C40 C41 -175.7(5)
C43 C34 C35 N2 117.0(5)
C43 C34 N1 C27 -153.8(4)
C43 C34 N1 U1 -3.0(5)
C43 C47 C48 C49 -179.0(5)
C43 C47 C52 C51 -179.8(6)
C44 C43 C47 C48 -48.1(7)
C44 C43 C47 C52 132.1(5)
C46 C53 C54 C55 178.9(4)
C46 C53 C58 C57 179.9(4)
C47 C43 C44 C45 0.0(7)
C47 C43 C44 U1 178.3(3)
C47 C48 C49 C50 -1.3(8)
C48 C47 C52 C51 0.4(9)
C48 C49 C50 C51 0.6(9)
C49 C50 C51 C52 0.5(11)
C50 C51 C52 C47 -1.0(11)
C52 C47 C48 C49 0.8(8)
C53 C54 C55 C56 1.6(7)
C54 C53 C58 C57 0.8(7)
C54 C55 C56 C57 -0.1(8)
C55 C56 C57 C58 -1.1(8)
C56 C57 C58 C53 0.8(7)
C58 C53 C54 C55 -1.9(7)
N1 C27 C28 C29 -170.2(4)
N1 C27 C28 U1 -26.1(3)
N1 C27 C32 C31 170.4(4)
N1 C34 C35 N2 -122.1(4)
N1 C34 C43 C44 3.1(6)
N1 C34 C43 C47 -177.3(4)
N2 C36 C37 C38 -179.7(5)
N2 C36 C41 C40 -179.7(5)
U1 C1 C2 C3 -68.5(3)
U1 C1 C5 C4 69.3(3)
U1 C1 C6 C7 -163.4(3)
U1 C1 C6 C8 -44.9(5)
U1 C1 C6 C9 77.3(4)
U1 C2 C3 C4 -66.7(3)
U1 C2 C3 C10 120.5(4)
U1 C3 C4 C5 -69.5(3)
U1 C3 C10 C11 -135.6(4)
U1 C3 C10 C12 -16.1(5)
U1 C3 C10 C13 105.2(4)
U1 C4 C5 C1 -71.5(3)
U1 C14 C15 C16 -68.8(3)
U1 C14 C18 C17 68.7(4)
U1 C14 C19 C20 174.6(4)
U1 C14 C19 C21 42.6(9)
U1 C14 C19 C22 -74.9(6)
U1 C15 C16 C17 -64.6(3)
U1 C15 C16 C23 129.7(5)
U1 C16 C17 C18 -71.3(4)
U1 C16 C23 C24 -176.0(3)
U1 C16 C23 C25 -50.0(8)
U1 C16 C23 C26 69.5(6)
U1 C17 C18 C14 -71.4(4)
U1 C27 C28 C29 -144.1(4)
U1 C27 C32 C31 104.5(6)
U1 C27 N1 C34 156.2(5)
U1 C28 C29 C30 -112.4(5)
C59 C60 C61 C62 -175.3(8)
C60 C61 C62 C63 179.6(8)
C61 C62 C63 C64 176.0(7)
